data_7026457
loop_
_publ_author_name
'Aluri, Bhaskar Reddy'
'Peulecke, Normen'
'Peitz, Stephan'
'Spannenberg, Anke'
'M\"uller, Bernd H'
'Schulz, Stefan'
'Drexler, Hans-Joachim'
'Heller, Detlef'
'Al-Hazmi, Mohammed H'
'Mosa, Fuad M.'
'W\"ohl, Anina'
'M\"uller, Wolfgang'
'Rosenthal, Uwe'

_publ_section_title
;
 Coordination chemistry of new selective ethylene trimerisation ligand
 Ph2PN(iPr)P(Ph)NH(R) (R = iPr, Et) and tests in catalysis.
;
_journal_issue 34
_journal_name_full 'Dalton transactions (Cambridge, England : 2003)'
_journal_page_first 7911
_journal_page_last 7920
_journal_paper_doi 10.1039/c0dt00440e
_journal_volume 39
_journal_year 2010
_chemical_formula_sum 'C52 H66 B2 F8 Fe N6 P4'
_chemical_formula_weight 1128.46
_chemical_name_systematic
;
?
;
_space_group_IT_number 14
_symmetry_cell_setting monoclinic
_symmetry_Int_Tables_number 14
_symmetry_space_group_name_Hall '-P 2ybc'
_symmetry_space_group_name_H-M 'P 1 21/c 1'
_atom_sites_solution_hydrogens geom
_atom_sites_solution_primary direct
_atom_sites_solution_secondary difmap
_audit_creation_method SHELXL-97
_cell_angle_alpha 90.00
_cell_angle_beta 103.96(3)
_cell_angle_gamma 90.00
_cell_formula_units_Z 4
_cell_length_a 20.804(4)
_cell_length_b 13.105(3)
_cell_length_c 20.917(4)
_cell_measurement_reflns_used 50200
_cell_measurement_temperature 200(2)
_cell_measurement_theta_max 29.56
_cell_measurement_theta_min 1.85
_cell_volume 5534(2)
_computing_cell_refinement X-AREA
_computing_data_collection 'X-AREA (Stoe & Cie, 2005)'
_computing_data_reduction X-AREA
_computing_molecular_graphics 'XP in SHELXTL'
_computing_publication_material 'SHELXTL (Sheldrick, 2008)'
_computing_structure_refinement 'SHELXL-97 (Sheldrick, 2008)'
_computing_structure_solution 'SHELXS-97 (Sheldrick, 2008)'
_diffrn_ambient_temperature 200(2)
_diffrn_measured_fraction_theta_full 1.000
_diffrn_measured_fraction_theta_max 1.000
_diffrn_measurement_device_type 'STOE IPDS II'
_diffrn_measurement_method \w
_diffrn_radiation_monochromator graphite
_diffrn_radiation_source 'fine-focus sealed tube'
_diffrn_radiation_type MoK\a
_diffrn_radiation_wavelength 0.71073
_diffrn_reflns_av_R_equivalents 0.0000
_diffrn_reflns_av_sigmaI/netI 0.1242
_diffrn_reflns_limit_h_max 24
_diffrn_reflns_limit_h_min -24
_diffrn_reflns_limit_k_max 15
_diffrn_reflns_limit_k_min 0
_diffrn_reflns_limit_l_max 24
_diffrn_reflns_limit_l_min 0
_diffrn_reflns_number 9746
_diffrn_reflns_theta_full 25.00
_diffrn_reflns_theta_max 25.00
_diffrn_reflns_theta_min 1.85
_exptl_absorpt_coefficient_mu 0.456
_exptl_absorpt_correction_T_max 0.9460
_exptl_absorpt_correction_T_min 0.8906
_exptl_absorpt_correction_type numerical
_exptl_absorpt_process_details 'X-SHAPE and X-RED32 (Stoe & Cie, 2005)'
_exptl_crystal_colour 'dark purple'
_exptl_crystal_density_diffrn 1.354
_exptl_crystal_density_method 'not measured'
_exptl_crystal_description 'part of block'
_exptl_crystal_F_000 2352
_exptl_crystal_size_max 0.4
_exptl_crystal_size_mid 0.3
_exptl_crystal_size_min 0.3
_refine_diff_density_max 1.069
_refine_diff_density_min -0.968
_refine_diff_density_rms 0.059
_refine_ls_extinction_method none
_refine_ls_goodness_of_fit_ref 0.925
_refine_ls_hydrogen_treatment constr
_refine_ls_matrix_type full
_refine_ls_number_parameters 610
_refine_ls_number_reflns 9746
_refine_ls_number_restraints 0
_refine_ls_restrained_S_all 0.925
_refine_ls_R_factor_all 0.0807
_refine_ls_R_factor_gt 0.0462
_refine_ls_shift/su_max 0.001
_refine_ls_shift/su_mean 0.000
_refine_ls_structure_factor_coef Fsqd
_refine_ls_weighting_details 'calc w=1/[\s^2^(Fo^2^)+(0.0000P)^2^+0.0000P] where P=(Fo^2^+2Fc^2^)/3'
_refine_ls_weighting_scheme calc
_refine_ls_wR_factor_gt 0.0660
_refine_ls_wR_factor_ref 0.0681
_reflns_number_gt 5340
_reflns_number_total 9746
_reflns_threshold_expression >2sigma(I)
_cod_data_source_file c0dt00440e.txt
_cod_data_source_block 10
_cod_original_cell_volume 5534.2(19)
_cod_original_sg_symbol_H-M 'P 21/c'
_cod_database_code 7026457

loop_
_symmetry_equiv_pos_as_xyz
'x, y, z'
'-x, y+1/2, -z+1/2'
'-x, -y, -z'
'x, -y-1/2, z-1/2'

loop_
_atom_site_label
_atom_site_type_symbol
_atom_site_fract_x
_atom_site_fract_y
_atom_site_fract_z
_atom_site_U_iso_or_equiv
_atom_site_adp_type
_atom_site_occupancy
_atom_site_symmetry_multiplicity
_atom_site_calc_flag
_atom_site_refinement_flags
_atom_site_disorder_assembly
_atom_site_disorder_group
Fe1 Fe 1.0000 0.0000 0.5000 0.01938(17) Uani 1 2 d S . .
Fe2 Fe 0.5000 0.0000 1.0000 0.01987(18) Uani 1 2 d S . .
P1 P 0.92469(5) 0.05155(7) 0.55403(5) 0.0228(2) Uani 1 1 d . . .
P2 P 0.89741(5) -0.02529(7) 0.43388(5) 0.0224(2) Uani 1 1 d . . .
P11 P 0.47728(5) 0.08629(8) 0.90448(5) 0.0221(2) Uani 1 1 d . . .
P12 P 0.49857(5) 0.16916(8) 1.02222(5) 0.0227(2) Uani 1 1 d . . .
N1 N 0.91628(14) 0.0006(3) 0.62407(13) 0.0332(7) Uani 1 1 d . . .
H1A H 0.9311 -0.0622 0.6315 0.040 Uiso 1 1 calc R . .
N2 N 0.85862(14) 0.0241(2) 0.49007(14) 0.0228(7) Uani 1 1 d . . .
N3 N 0.99713(15) 0.1334(2) 0.46421(14) 0.0236(7) Uani 1 1 d . . .
N11 N 0.53009(14) 0.0953(2) 0.85773(13) 0.0283(8) Uani 1 1 d . . .
H11A H 0.5713 0.0791 0.8769 0.034 Uiso 1 1 calc R . .
N12 N 0.46563(14) 0.1993(2) 0.94145(14) 0.0232(7) Uani 1 1 d . . .
N13 N 0.40670(14) -0.0009(3) 0.99043(13) 0.0240(6) Uani 1 1 d . . .
C1 C 0.8877(2) 0.0446(3) 0.67571(18) 0.0382(11) Uani 1 1 d . . .
H1B H 0.8743 0.1165 0.6631 0.046 Uiso 1 1 calc R . .
C2 C 0.8267(2) -0.0136(4) 0.6825(2) 0.0713(16) Uani 1 1 d . . .
H2A H 0.7939 -0.0141 0.6401 0.107 Uiso 1 1 calc R . .
H2B H 0.8077 0.0195 0.7158 0.107 Uiso 1 1 calc R . .
H2C H 0.8390 -0.0840 0.6961 0.107 Uiso 1 1 calc R . .
C3 C 0.9381(3) 0.0465(5) 0.7399(2) 0.081(2) Uani 1 1 d . . .
H3A H 0.9771 0.0847 0.7350 0.121 Uiso 1 1 calc R . .
H3B H 0.9511 -0.0235 0.7537 0.121 Uiso 1 1 calc R . .
H3C H 0.9193 0.0795 0.7733 0.121 Uiso 1 1 calc R . .
C4 C 0.92348(18) 0.1873(3) 0.57018(18) 0.0246(9) Uani 1 1 d . . .
C5 C 0.87744(19) 0.2550(3) 0.53556(19) 0.0312(10) Uani 1 1 d . . .
H5A H 0.8401 0.2304 0.5037 0.037 Uiso 1 1 calc R . .
C6 C 0.8854(2) 0.3599(3) 0.5472(2) 0.0410(11) Uani 1 1 d . . .
H6A H 0.8533 0.4063 0.5236 0.049 Uiso 1 1 calc R . .
C7 C 0.9391(2) 0.3956(3) 0.5922(2) 0.0447(12) Uani 1 1 d . . .
H7A H 0.9443 0.4669 0.6001 0.054 Uiso 1 1 calc R . .
C8 C 0.9855(2) 0.3296(3) 0.6260(2) 0.0487(12) Uani 1 1 d . . .
H8A H 1.0233 0.3552 0.6569 0.058 Uiso 1 1 calc R . .
C10 C 0.78733(18) 0.0228(3) 0.49301(19) 0.0321(10) Uani 1 1 d . . .
H10A H 0.7823 0.0735 0.5272 0.039 Uiso 1 1 calc R . .
C9 C 0.9781(2) 0.2254(3) 0.6159(2) 0.0390(11) Uani 1 1 d . . .
H9A H 1.0105 0.1798 0.6402 0.047 Uiso 1 1 calc R . .
C11 C 0.74080(17) 0.0541(3) 0.4290(2) 0.0439(12) Uani 1 1 d . . .
H11B H 0.7545 0.1204 0.4152 0.066 Uiso 1 1 calc R . .
H11C H 0.6957 0.0594 0.4351 0.066 Uiso 1 1 calc R . .
H11D H 0.7419 0.0029 0.3951 0.066 Uiso 1 1 calc R . .
C12 C 0.7657(2) -0.0800(3) 0.5137(2) 0.0511(12) Uani 1 1 d . . .
H12A H 0.7959 -0.1011 0.5552 0.077 Uiso 1 1 calc R . .
H12B H 0.7667 -0.1306 0.4795 0.077 Uiso 1 1 calc R . .
H12C H 0.7206 -0.0746 0.5198 0.077 Uiso 1 1 calc R . .
C13 C 0.86233(18) -0.1507(3) 0.40965(18) 0.0280(9) Uani 1 1 d . . .
C14 C 0.8650(2) -0.2238(3) 0.4568(2) 0.0395(11) Uani 1 1 d . . .
H14A H 0.8830 -0.2069 0.5017 0.047 Uiso 1 1 calc R . .
C15 C 0.8421(2) -0.3226(3) 0.4406(2) 0.0507(12) Uani 1 1 d . . .
H15A H 0.8450 -0.3722 0.4743 0.061 Uiso 1 1 calc R . .
C16 C 0.8154(2) -0.3480(4) 0.3764(3) 0.0577(14) Uani 1 1 d . . .
H16A H 0.7998 -0.4154 0.3652 0.069 Uiso 1 1 calc R . .
C17 C 0.8112(2) -0.2750(4) 0.3274(3) 0.0601(14) Uani 1 1 d . . .
H17A H 0.7931 -0.2922 0.2825 0.072 Uiso 1 1 calc R . .
C18 C 0.8334(2) -0.1784(3) 0.3442(2) 0.0443(11) Uani 1 1 d . . .
H18A H 0.8292 -0.1284 0.3106 0.053 Uiso 1 1 calc R . .
C19 C 0.87970(17) 0.0518(3) 0.35987(17) 0.0235(9) Uani 1 1 d . . .
C20 C 0.90204(19) 0.0188(3) 0.30514(19) 0.0354(11) Uani 1 1 d . . .
H20A H 0.9237 -0.0452 0.3068 0.042 Uiso 1 1 calc R . .
C21 C 0.8931(2) 0.0777(3) 0.2492(2) 0.0414(11) Uani 1 1 d . . .
H21A H 0.9064 0.0521 0.2118 0.050 Uiso 1 1 calc R . .
C22 C 0.8656(2) 0.1718(4) 0.2469(2) 0.0474(12) Uani 1 1 d . . .
H22A H 0.8605 0.2123 0.2083 0.057 Uiso 1 1 calc R . .
C23 C 0.8449(2) 0.2091(3) 0.3010(2) 0.0397(11) Uani 1 1 d . . .
H23A H 0.8256 0.2750 0.2996 0.048 Uiso 1 1 calc R . .
C24 C 0.85270(19) 0.1493(3) 0.3567(2) 0.0319(10) Uani 1 1 d . . .
H24A H 0.8393 0.1754 0.3938 0.038 Uiso 1 1 calc R . .
C25 C 0.9909(2) 0.2157(3) 0.4452(2) 0.0298(10) Uani 1 1 d . . .
C26 C 0.9826(2) 0.3197(3) 0.4224(2) 0.0491(13) Uani 1 1 d . . .
H26A H 0.9378 0.3429 0.4222 0.074 Uiso 1 1 calc R . .
H26B H 0.9893 0.3236 0.3777 0.074 Uiso 1 1 calc R . .
H26C H 1.0151 0.3632 0.4518 0.074 Uiso 1 1 calc R . .
C31 C 0.5182(2) 0.1266(3) 0.78797(17) 0.0340(10) Uani 1 1 d . . .
H31A H 0.4694 0.1235 0.7684 0.041 Uiso 1 1 calc R . .
C32 C 0.5512(2) 0.0505(3) 0.75116(19) 0.0450(12) Uani 1 1 d . . .
H32A H 0.5353 -0.0184 0.7572 0.067 Uiso 1 1 calc R . .
H32B H 0.5993 0.0533 0.7685 0.067 Uiso 1 1 calc R . .
H32C H 0.5401 0.0675 0.7041 0.067 Uiso 1 1 calc R . .
C33 C 0.5407(2) 0.2343(3) 0.7798(2) 0.0538(13) Uani 1 1 d . . .
H33A H 0.5181 0.2815 0.8034 0.081 Uiso 1 1 calc R . .
H33B H 0.5300 0.2521 0.7329 0.081 Uiso 1 1 calc R . .
H33C H 0.5887 0.2393 0.7977 0.081 Uiso 1 1 calc R . .
C34 C 0.40119(18) 0.0550(3) 0.84422(17) 0.0230(9) Uani 1 1 d . . .
C35 C 0.40199(19) -0.0287(3) 0.80399(19) 0.0338(10) Uani 1 1 d . . .
H35A H 0.4426 -0.0632 0.8059 0.041 Uiso 1 1 calc R . .
C36 C 0.34541(19) -0.0623(3) 0.76158(19) 0.0385(11) Uani 1 1 d . . .
H36A H 0.3469 -0.1191 0.7337 0.046 Uiso 1 1 calc R . .
C37 C 0.28619(19) -0.0139(3) 0.75928(19) 0.0412(11) Uani 1 1 d . . .
H37A H 0.2467 -0.0372 0.7299 0.049 Uiso 1 1 calc R . .
C38 C 0.28436(19) 0.0678(3) 0.79937(19) 0.0404(11) Uani 1 1 d . . .
H38A H 0.2434 0.1009 0.7979 0.049 Uiso 1 1 calc R . .
C39 C 0.34142(19) 0.1025(3) 0.84183(18) 0.0330(10) Uani 1 1 d . . .
H39A H 0.3396 0.1593 0.8696 0.040 Uiso 1 1 calc R . .
C40 C 0.4456(2) 0.2993(3) 0.9071(2) 0.0353(10) Uani 1 1 d . . .
H40A H 0.4351 0.2844 0.8587 0.042 Uiso 1 1 calc R . .
C41 C 0.3834(2) 0.3439(3) 0.9211(2) 0.0508(12) Uani 1 1 d . . .
H41A H 0.3482 0.2924 0.9123 0.076 Uiso 1 1 calc R . .
H41B H 0.3693 0.4032 0.8926 0.076 Uiso 1 1 calc R . .
H41C H 0.3923 0.3650 0.9673 0.076 Uiso 1 1 calc R . .
C42 C 0.5017(2) 0.3769(3) 0.9200(2) 0.0500(12) Uani 1 1 d . . .
H42A H 0.5411 0.3462 0.9101 0.075 Uiso 1 1 calc R . .
H42B H 0.5117 0.3976 0.9664 0.075 Uiso 1 1 calc R . .
H42C H 0.4883 0.4368 0.8919 0.075 Uiso 1 1 calc R . .
C43 C 0.57859(18) 0.2303(3) 1.05065(18) 0.0263(9) Uani 1 1 d . . .
C44 C 0.6019(2) 0.2600(3) 1.11579(19) 0.0359(10) Uani 1 1 d . . .
H44A H 0.5727 0.2591 1.1443 0.043 Uiso 1 1 calc R . .
C45 C 0.6664(2) 0.2907(4) 1.1401(2) 0.0545(14) Uani 1 1 d . . .
H45A H 0.6809 0.3113 1.1848 0.065 Uiso 1 1 calc R . .
C46 C 0.7102(2) 0.2916(4) 1.0998(2) 0.0576(14) Uani 1 1 d . . .
H46A H 0.7550 0.3115 1.1165 0.069 Uiso 1 1 calc R . .
C47 C 0.6873(2) 0.2632(3) 1.0349(2) 0.0469(12) Uani 1 1 d . . .
H47A H 0.7168 0.2646 1.0065 0.056 Uiso 1 1 calc R . .
C48 C 0.62231(19) 0.2327(3) 1.0101(2) 0.0354(10) Uani 1 1 d . . .
H48A H 0.6077 0.2133 0.9651 0.042 Uiso 1 1 calc R . .
C49 C 0.44888(18) 0.2255(3) 1.07396(17) 0.0252(9) Uani 1 1 d . . .
C50 C 0.41097(19) 0.1641(3) 1.10408(18) 0.0336(10) Uani 1 1 d . . .
H50A H 0.4124 0.0922 1.0988 0.040 Uiso 1 1 calc R . .
C51 C 0.3706(2) 0.2052(4) 1.1422(2) 0.0470(12) Uani 1 1 d . . .
H51A H 0.3442 0.1618 1.1619 0.056 Uiso 1 1 calc R . .
C52 C 0.3695(2) 0.3092(4) 1.1509(2) 0.0461(12) Uani 1 1 d . . .
H52A H 0.3415 0.3382 1.1758 0.055 Uiso 1 1 calc R . .
C53 C 0.4094(2) 0.3715(3) 1.1235(2) 0.0419(11) Uani 1 1 d . . .
H53A H 0.4102 0.4429 1.1314 0.050 Uiso 1 1 calc R . .
C54 C 0.44787(19) 0.3305(3) 1.08452(19) 0.0322(9) Uani 1 1 d . . .
H54A H 0.4739 0.3743 1.0647 0.039 Uiso 1 1 calc R . .
C55 C 0.35070(19) 0.0025(4) 0.98046(19) 0.0323(10) Uani 1 1 d . . .
C56 C 0.27845(18) 0.0099(4) 0.9684(2) 0.0606(15) Uani 1 1 d . . .
H56A H 0.2647 -0.0103 1.0083 0.091 Uiso 1 1 calc R . .
H56B H 0.2578 -0.0355 0.9320 0.091 Uiso 1 1 calc R . .
H56C H 0.2646 0.0804 0.9569 0.091 Uiso 1 1 calc R . .
B1 B 0.13532(8) 0.30273(12) 0.35643(9) 0.065(2) Uani 1 1 d G . .
F1 F 0.12966(9) 0.38710(12) 0.39262(10) 0.1060(13) Uani 1 1 d G . .
F2 F 0.11268(9) 0.32430(15) 0.29121(10) 0.1488(18) Uani 1 1 d G . .
F3 F 0.20003(8) 0.27412(14) 0.36868(8) 0.1192(15) Uani 1 1 d G . .
F4 F 0.09889(9) 0.22540(13) 0.37320(9) 0.0672(8) Uani 1 1 d G . .
B2 B 0.72035(8) 0.12845(15) 0.86393(8) 0.0723(5) Uiso 0.50 1 d PG A 1
F5 F 0.73276(8) 0.06668(17) 0.81569(9) 0.0723(5) Uiso 0.50 1 d PG A 1
F6 F 0.77720(9) 0.14138(16) 0.91204(9) 0.0723(5) Uiso 0.50 1 d PG A 1
F7 F 0.69834(8) 0.22109(14) 0.83758(9) 0.0723(5) Uiso 0.50 1 d PG A 1
F8 F 0.67310(8) 0.08464(17) 0.89042(9) 0.0723(5) Uiso 0.50 1 d PG A 1
B2' B 0.72261(8) 0.11869(15) 0.86730(8) 0.0723(5) Uiso 0.50 1 d PG B 2
F5' F 0.72041(8) 0.11555(17) 0.80116(8) 0.0723(5) Uiso 0.50 1 d PG B 2
F6' F 0.68184(8) 0.04452(17) 0.88210(9) 0.0723(5) Uiso 0.50 1 d PG B 2
F7' F 0.78642(9) 0.10190(17) 0.90283(9) 0.0723(5) Uiso 0.50 1 d PG B 2
F8' F 0.70179(9) 0.21280(16) 0.88310(9) 0.0723(5) Uiso 0.50 1 d PG B 2

loop_
_atom_site_aniso_label
_atom_site_aniso_U_11
_atom_site_aniso_U_22
_atom_site_aniso_U_33
_atom_site_aniso_U_23
_atom_site_aniso_U_13
_atom_site_aniso_U_12
Fe1 0.0231(4) 0.0184(4) 0.0173(4) 0.0003(4) 0.0062(3) 0.0014(4)
Fe2 0.0209(4) 0.0214(4) 0.0173(4) 0.0000(4) 0.0046(3) -0.0035(4)
P1 0.0262(5) 0.0226(5) 0.0204(5) 0.0000(4) 0.0074(5) 0.0040(4)
P2 0.0237(5) 0.0221(6) 0.0216(5) -0.0005(4) 0.0054(4) 0.0001(4)
P11 0.0233(5) 0.0246(5) 0.0182(5) 0.0010(4) 0.0047(4) -0.0026(5)
P12 0.0266(6) 0.0229(5) 0.0191(5) -0.0017(4) 0.0066(5) -0.0044(5)
N1 0.0364(18) 0.0333(17) 0.0332(18) 0.0057(18) 0.0151(15) 0.0075(19)
N2 0.0205(16) 0.0236(19) 0.0255(18) -0.0027(14) 0.0080(14) 0.0012(14)
N3 0.0250(18) 0.0253(18) 0.0197(18) -0.0042(15) 0.0037(14) -0.0014(15)
N11 0.0257(16) 0.041(2) 0.0173(17) 0.0034(15) 0.0042(14) -0.0008(16)
N12 0.0273(18) 0.0218(17) 0.0192(17) 0.0028(14) 0.0032(15) 0.0014(14)
N13 0.0301(17) 0.0242(15) 0.0179(15) 0.0007(16) 0.0063(13) -0.0025(17)
C1 0.051(3) 0.044(3) 0.022(2) 0.002(2) 0.015(2) 0.010(2)
C2 0.106(4) 0.056(3) 0.073(4) -0.005(3) 0.062(3) -0.018(3)
C3 0.082(4) 0.127(6) 0.034(3) -0.009(3) 0.016(3) 0.026(4)
C4 0.028(2) 0.025(2) 0.025(2) -0.0059(18) 0.0132(18) 0.0022(18)
C5 0.029(2) 0.031(2) 0.035(2) -0.001(2) 0.0118(19) 0.0074(19)
C6 0.042(3) 0.033(3) 0.053(3) 0.003(2) 0.021(2) 0.010(2)
C7 0.061(3) 0.024(3) 0.056(3) -0.011(2) 0.026(3) -0.001(2)
C8 0.050(3) 0.039(3) 0.054(3) -0.017(2) 0.008(2) -0.001(3)
C10 0.023(2) 0.040(3) 0.036(2) -0.006(2) 0.0125(18) -0.0035(19)
C9 0.038(3) 0.037(3) 0.038(3) -0.007(2) 0.001(2) 0.010(2)
C11 0.021(2) 0.064(3) 0.047(3) -0.004(2) 0.009(2) 0.001(2)
C12 0.041(3) 0.056(3) 0.064(3) 0.006(3) 0.028(2) -0.004(3)
C13 0.032(2) 0.027(2) 0.027(2) 0.0013(18) 0.0121(19) 0.0041(18)
C14 0.035(3) 0.038(3) 0.042(3) 0.002(2) 0.003(2) -0.005(2)
C15 0.047(3) 0.041(3) 0.065(3) 0.005(3) 0.015(3) -0.012(2)
C16 0.067(4) 0.037(3) 0.070(4) -0.016(3) 0.017(3) -0.017(3)
C17 0.068(4) 0.059(3) 0.052(3) -0.021(3) 0.012(3) -0.013(3)
C18 0.045(3) 0.038(3) 0.046(3) -0.012(2) 0.001(2) -0.010(2)
C19 0.019(2) 0.031(2) 0.018(2) -0.0015(17) 0.0009(16) -0.0002(17)
C20 0.036(2) 0.040(3) 0.030(2) 0.005(2) 0.0067(19) 0.011(2)
C21 0.045(3) 0.056(3) 0.025(2) 0.007(2) 0.011(2) 0.007(2)
C22 0.047(3) 0.055(3) 0.038(3) 0.023(2) 0.006(2) 0.003(3)
C23 0.040(3) 0.039(3) 0.040(3) 0.010(2) 0.009(2) 0.003(2)
C24 0.032(2) 0.032(2) 0.031(3) 0.0007(19) 0.006(2) 0.000(2)
C25 0.032(2) 0.027(2) 0.031(2) -0.001(2) 0.0092(19) -0.003(2)
C26 0.056(3) 0.025(2) 0.068(3) 0.011(2) 0.018(3) 0.002(2)
C31 0.044(3) 0.044(3) 0.017(2) 0.0057(19) 0.0124(19) -0.007(2)
C32 0.058(3) 0.055(3) 0.023(2) 0.001(2) 0.012(2) -0.001(2)
C33 0.083(4) 0.047(3) 0.041(3) 0.004(2) 0.034(3) -0.013(3)
C34 0.028(2) 0.024(2) 0.017(2) 0.0021(17) 0.0057(17) 0.0000(17)
C35 0.026(2) 0.041(3) 0.034(3) -0.001(2) 0.005(2) 0.001(2)
C36 0.035(2) 0.039(3) 0.036(3) -0.012(2) -0.003(2) -0.004(2)
C37 0.030(2) 0.053(3) 0.033(2) -0.004(2) -0.0060(18) -0.007(2)
C38 0.028(2) 0.059(3) 0.030(2) -0.002(2) -0.001(2) 0.009(2)
C39 0.033(2) 0.042(3) 0.024(2) -0.005(2) 0.0069(19) 0.002(2)
C40 0.052(3) 0.024(2) 0.029(2) 0.0033(19) 0.008(2) 0.004(2)
C41 0.061(3) 0.035(3) 0.053(3) -0.001(2) 0.006(3) 0.015(2)
C42 0.075(3) 0.028(2) 0.046(3) 0.008(2) 0.012(3) -0.005(2)
C43 0.032(2) 0.023(2) 0.024(2) 0.0027(17) 0.0074(18) -0.0046(18)
C44 0.037(2) 0.043(3) 0.028(2) -0.005(2) 0.009(2) -0.011(2)
C45 0.054(3) 0.070(4) 0.033(3) -0.007(2) 0.000(2) -0.028(3)
C46 0.045(3) 0.068(4) 0.051(3) 0.008(3) -0.007(3) -0.027(3)
C47 0.046(3) 0.052(3) 0.046(3) -0.003(2) 0.017(2) -0.019(2)
C48 0.043(3) 0.032(2) 0.034(3) -0.002(2) 0.013(2) -0.015(2)
C49 0.025(2) 0.029(2) 0.020(2) -0.0059(18) 0.0027(17) -0.0007(18)
C50 0.040(2) 0.032(2) 0.031(2) -0.007(2) 0.015(2) -0.005(2)
C51 0.054(3) 0.052(3) 0.043(3) -0.003(2) 0.029(2) -0.002(2)
C52 0.043(3) 0.061(3) 0.038(3) -0.013(2) 0.017(2) 0.014(3)
C53 0.046(3) 0.033(2) 0.045(3) -0.008(2) 0.007(2) 0.009(2)
C54 0.034(2) 0.032(2) 0.034(2) -0.002(2) 0.0127(19) 0.004(2)
C55 0.029(2) 0.040(2) 0.029(2) 0.003(2) 0.0081(18) -0.005(2)
C56 0.020(2) 0.091(4) 0.072(3) 0.023(3) 0.013(2) 0.002(3)
B1 0.102(6) 0.033(3) 0.083(5) 0.026(3) 0.067(5) 0.016(3)
F1 0.121(3) 0.061(2) 0.156(4) -0.017(2) 0.073(3) -0.001(2)
F2 0.218(5) 0.139(4) 0.079(3) 0.053(3) 0.018(3) -0.044(4)
F3 0.107(3) 0.065(2) 0.212(4) 0.032(3) 0.092(3) 0.011(2)
F4 0.083(2) 0.0435(16) 0.090(2) 0.0130(16) 0.0494(18) -0.0009(16)

loop_
_atom_type_symbol
_atom_type_description
_atom_type_scat_dispersion_real
_atom_type_scat_dispersion_imag
_atom_type_scat_source
C C 0.0033 0.0016 'International Tables Vol C Tables 4.2.6.8 and 6.1.1.4'
H H 0.0000 0.0000 'International Tables Vol C Tables 4.2.6.8 and 6.1.1.4'
B B 0.0013 0.0007 'International Tables Vol C Tables 4.2.6.8 and 6.1.1.4'
N N 0.0061 0.0033 'International Tables Vol C Tables 4.2.6.8 and 6.1.1.4'
F F 0.0171 0.0103 'International Tables Vol C Tables 4.2.6.8 and 6.1.1.4'
P P 0.1023 0.0942 'International Tables Vol C Tables 4.2.6.8 and 6.1.1.4'
Fe Fe 0.3463 0.8444 'International Tables Vol C Tables 4.2.6.8 and 6.1.1.4'

loop_
_geom_angle_atom_site_label_1
_geom_angle_atom_site_label_2
_geom_angle_atom_site_label_3
_geom_angle
_geom_angle_site_symmetry_1
_geom_angle_site_symmetry_3
N3 Fe1 N3 180.00(17) 3_756 .
N3 Fe1 P1 87.83(9) 3_756 3_756
N3 Fe1 P1 92.17(9) . 3_756
N3 Fe1 P1 92.17(9) 3_756 .
N3 Fe1 P1 87.83(9) . .
P1 Fe1 P1 180.0 3_756 .
N3 Fe1 P2 87.62(9) 3_756 3_756
N3 Fe1 P2 92.38(9) . 3_756
P1 Fe1 P2 71.52(4) 3_756 3_756
P1 Fe1 P2 108.48(4) . 3_756
N3 Fe1 P2 92.38(9) 3_756 .
N3 Fe1 P2 87.62(9) . .
P1 Fe1 P2 108.48(4) 3_756 .
P1 Fe1 P2 71.52(4) . .
P2 Fe1 P2 180.00(4) 3_756 .
N13 Fe2 N13 180.0(2) 3_657 .
N13 Fe2 P11 85.36(9) 3_657 3_657
N13 Fe2 P11 94.64(9) . 3_657
N13 Fe2 P11 94.65(9) 3_657 .
N13 Fe2 P11 85.35(9) . .
P11 Fe2 P11 180.0 3_657 .
N13 Fe2 P12 92.06(11) 3_657 .
N13 Fe2 P12 87.94(11) . .
P11 Fe2 P12 108.70(4) 3_657 .
P11 Fe2 P12 71.30(4) . .
N13 Fe2 P12 87.94(11) 3_657 3_657
N13 Fe2 P12 92.05(11) . 3_657
P11 Fe2 P12 71.30(4) 3_657 3_657
P11 Fe2 P12 108.70(4) . 3_657
P12 Fe2 P12 180.0 . 3_657
N1 P1 N2 111.77(15) . .
N1 P1 C4 102.79(17) . .
N2 P1 C4 107.92(17) . .
N1 P1 Fe1 123.99(12) . .
N2 P1 Fe1 94.00(10) . .
C4 P1 Fe1 115.59(12) . .
N1 P1 P2 130.09(13) . .
C4 P1 P2 122.87(13) . .
Fe1 P1 P2 54.67(3) . .
N2 P2 C19 110.17(16) . .
N2 P2 C13 108.06(15) . .
C19 P2 C13 106.29(17) . .
N2 P2 Fe1 93.23(11) . .
C19 P2 Fe1 114.02(12) . .
C13 P2 Fe1 123.81(13) . .
C19 P2 P1 123.65(13) . .
C13 P2 P1 126.12(12) . .
Fe1 P2 P1 53.81(4) . .
N11 P11 N12 113.22(15) . .
N11 P11 C34 101.49(15) . .
N12 P11 C34 108.26(16) . .
N11 P11 Fe2 122.60(12) . .
N12 P11 Fe2 93.22(10) . .
C34 P11 Fe2 117.72(12) . .
N11 P11 P12 122.85(12) . .
C34 P11 P12 131.66(12) . .
Fe2 P11 P12 54.74(3) . .
N12 P12 C43 109.84(15) . .
N12 P12 C49 110.10(16) . .
C43 P12 C49 103.51(17) . .
N12 P12 Fe2 92.60(10) . .
C43 P12 Fe2 116.28(12) . .
C49 P12 Fe2 123.70(13) . .
C43 P12 P11 115.05(12) . .
C49 P12 P11 137.02(13) . .
Fe2 P12 P11 53.96(3) . .
C1 N1 P1 129.7(3) . .
C1 N1 H1A 115.1 . .
P1 N1 H1A 115.1 . .
C10 N2 P2 131.4(2) . .
C10 N2 P1 125.9(2) . .
P2 N2 P1 101.21(15) . .
C25 N3 Fe1 173.9(3) . .
C31 N11 P11 129.2(3) . .
C31 N11 H11A 115.4 . .
P11 N11 H11A 115.4 . .
C40 N12 P12 132.3(2) . .
C40 N12 P11 126.1(2) . .
P12 N12 P11 100.33(15) . .
C55 N13 Fe2 174.9(3) . .
N1 C1 C3 110.3(3) . .
N1 C1 C2 111.6(3) . .
C3 C1 C2 110.2(4) . .
N1 C1 H1B 108.2 . .
C3 C1 H1B 108.2 . .
C2 C1 H1B 108.2 . .
C1 C2 H2A 109.5 . .
C1 C2 H2B 109.5 . .
H2A C2 H2B 109.5 . .
C1 C2 H2C 109.5 . .
H2A C2 H2C 109.5 . .
H2B C2 H2C 109.5 . .
C1 C3 H3A 109.5 . .
C1 C3 H3B 109.5 . .
H3A C3 H3B 109.5 . .
C1 C3 H3C 109.5 . .
H3A C3 H3C 109.5 . .
H3B C3 H3C 109.5 . .
C5 C4 C9 118.7(4) . .
C5 C4 P1 125.0(3) . .
C9 C4 P1 115.8(3) . .
C4 C5 C6 120.2(4) . .
C4 C5 H5A 119.9 . .
C6 C5 H5A 119.9 . .
C7 C6 C5 120.2(4) . .
C7 C6 H6A 119.9 . .
C5 C6 H6A 119.9 . .
C6 C7 C8 120.1(4) . .
C6 C7 H7A 119.9 . .
C8 C7 H7A 119.9 . .
C7 C8 C9 120.7(4) . .
C7 C8 H8A 119.7 . .
C9 C8 H8A 119.7 . .
N2 C10 C11 113.0(3) . .
N2 C10 C12 112.7(3) . .
C11 C10 C12 108.9(4) . .
N2 C10 H10A 107.3 . .
C11 C10 H10A 107.3 . .
C12 C10 H10A 107.3 . .
C8 C9 C4 120.1(4) . .
C8 C9 H9A 120.0 . .
C4 C9 H9A 120.0 . .
C10 C11 H11B 109.5 . .
C10 C11 H11C 109.5 . .
H11B C11 H11C 109.5 . .
C10 C11 H11D 109.5 . .
H11B C11 H11D 109.5 . .
H11C C11 H11D 109.5 . .
C10 C12 H12A 109.5 . .
C10 C12 H12B 109.5 . .
H12A C12 H12B 109.5 . .
C10 C12 H12C 109.5 . .
H12A C12 H12C 109.5 . .
H12B C12 H12C 109.5 . .
C14 C13 C18 117.1(4) . .
C14 C13 P2 119.2(3) . .
C18 C13 P2 123.7(3) . .
C13 C14 C15 121.6(4) . .
C13 C14 H14A 119.2 . .
C15 C14 H14A 119.2 . .
C16 C15 C14 120.0(4) . .
C16 C15 H15A 120.0 . .
C14 C15 H15A 120.0 . .
C15 C16 C17 119.8(4) . .
C15 C16 H16A 120.1 . .
C17 C16 H16A 120.1 . .
C18 C17 C16 119.4(5) . .
C18 C17 H17A 120.3 . .
C16 C17 H17A 120.3 . .
C17 C18 C13 122.1(5) . .
C17 C18 H18A 119.0 . .
C13 C18 H18A 119.0 . .
C24 C19 C20 116.9(3) . .
C24 C19 P2 123.4(3) . .
C20 C19 P2 119.1(3) . .
C21 C20 C19 121.2(4) . .
C21 C20 H20A 119.4 . .
C19 C20 H20A 119.4 . .
C22 C21 C20 120.6(4) . .
C22 C21 H21A 119.7 . .
C20 C21 H21A 119.7 . .
C21 C22 C23 120.1(4) . .
C21 C22 H22A 120.0 . .
C23 C22 H22A 120.0 . .
C24 C23 C22 119.3(4) . .
C24 C23 H23A 120.3 . .
C22 C23 H23A 120.3 . .
C23 C24 C19 121.7(4) . .
C23 C24 H24A 119.1 . .
C19 C24 H24A 119.1 . .
N3 C25 C26 178.9(4) . .
C25 C26 H26A 109.5 . .
C25 C26 H26B 109.5 . .
H26A C26 H26B 109.5 . .
C25 C26 H26C 109.5 . .
H26A C26 H26C 109.5 . .
H26B C26 H26C 109.5 . .
N11 C31 C33 112.9(3) . .
N11 C31 C32 109.2(3) . .
C33 C31 C32 111.5(3) . .
N11 C31 H31A 107.7 . .
C33 C31 H31A 107.7 . .
C32 C31 H31A 107.7 . .
C31 C32 H32A 109.5 . .
C31 C32 H32B 109.5 . .
H32A C32 H32B 109.5 . .
C31 C32 H32C 109.5 . .
H32A C32 H32C 109.5 . .
H32B C32 H32C 109.5 . .
C31 C33 H33A 109.5 . .
C31 C33 H33B 109.5 . .
H33A C33 H33B 109.5 . .
C31 C33 H33C 109.5 . .
H33A C33 H33C 109.5 . .
H33B C33 H33C 109.5 . .
C39 C34 C35 118.5(4) . .
C39 C34 P11 123.4(3) . .
C35 C34 P11 117.6(3) . .
C36 C35 C34 121.0(4) . .
C36 C35 H35A 119.5 . .
C34 C35 H35A 119.5 . .
C35 C36 C37 119.9(4) . .
C35 C36 H36A 120.1 . .
C37 C36 H36A 120.1 . .
C38 C37 C36 119.8(4) . .
C38 C37 H37A 120.1 . .
C36 C37 H37A 120.1 . .
C37 C38 C39 120.5(4) . .
C37 C38 H38A 119.8 . .
C39 C38 H38A 119.8 . .
C38 C39 C34 120.2(4) . .
C38 C39 H39A 119.9 . .
C34 C39 H39A 119.9 . .
N12 C40 C41 113.3(3) . .
N12 C40 C42 112.6(3) . .
C41 C40 C42 111.2(3) . .
N12 C40 H40A 106.4 . .
C41 C40 H40A 106.4 . .
C42 C40 H40A 106.4 . .
C40 C41 H41A 109.5 . .
C40 C41 H41B 109.5 . .
H41A C41 H41B 109.5 . .
C40 C41 H41C 109.5 . .
H41A C41 H41C 109.5 . .
H41B C41 H41C 109.5 . .
C40 C42 H42A 109.5 . .
C40 C42 H42B 109.5 . .
H42A C42 H42B 109.5 . .
C40 C42 H42C 109.5 . .
H42A C42 H42C 109.5 . .
H42B C42 H42C 109.5 . .
C48 C43 C44 118.0(4) . .
C48 C43 P12 119.7(3) . .
C44 C43 P12 121.5(3) . .
C45 C44 C43 121.6(4) . .
C45 C44 H44A 119.2 . .
C43 C44 H44A 119.2 . .
C44 C45 C46 120.3(4) . .
C44 C45 H45A 119.8 . .
C46 C45 H45A 119.8 . .
C47 C46 C45 118.5(4) . .
C47 C46 H46A 120.7 . .
C45 C46 H46A 120.7 . .
C46 C47 C48 121.3(4) . .
C46 C47 H47A 119.3 . .
C48 C47 H47A 119.3 . .
C43 C48 C47 120.2(4) . .
C43 C48 H48A 119.9 . .
C47 C48 H48A 119.9 . .
C50 C49 C54 118.1(3) . .
C50 C49 P12 120.2(3) . .
C54 C49 P12 121.7(3) . .
C49 C50 C51 121.6(4) . .
C49 C50 H50A 119.2 . .
C51 C50 H50A 119.2 . .
C52 C51 C50 119.2(4) . .
C52 C51 H51A 120.4 . .
C50 C51 H51A 120.4 . .
C51 C52 C53 119.9(4) . .
C51 C52 H52A 120.0 . .
C53 C52 H52A 120.0 . .
C54 C53 C52 120.4(4) . .
C54 C53 H53A 119.8 . .
C52 C53 H53A 119.8 . .
C53 C54 C49 120.7(4) . .
C53 C54 H54A 119.7 . .
C49 C54 H54A 119.7 . .
N13 C55 C56 178.3(5) . .
C55 C56 H56A 109.5 . .
C55 C56 H56B 109.5 . .
H56A C56 H56B 109.5 . .
C55 C56 H56C 109.5 . .
H56A C56 H56C 109.5 . .
H56B C56 H56C 109.5 . .
F4 B1 F1 109.5 . .
F4 B1 F3 109.5 . .
F1 B1 F3 109.5 . .
F4 B1 F2 109.5 . .
F1 B1 F2 109.5 . .
F3 B1 F2 109.5 . .
F8 B2 F5 109.5 . .
F8 B2 F6 109.5 . .
F5 B2 F6 109.5 . .
F8 B2 F7 109.5 . .
F5 B2 F7 109.5 . .
F6 B2 F7 109.5 . .
F5' B2' F7' 109.5 . .
F5' B2' F8' 109.5 . .
F7' B2' F8' 109.5 . .
F5' B2' F6' 109.5 . .
F7' B2' F6' 109.5 . .
F8' B2' F6' 109.5 . .

loop_
_geom_bond_atom_site_label_1
_geom_bond_atom_site_label_2
_geom_bond_distance
_geom_bond_site_symmetry_2
Fe1 N3 1.896(3) 3_756
Fe1 N3 1.896(3) .
Fe1 P1 2.2456(10) 3_756
Fe1 P1 2.2456(10) .
Fe1 P2 2.2701(12) 3_756
Fe1 P2 2.2701(12) .
Fe2 N13 1.903(3) 3_657
Fe2 N13 1.903(3) .
Fe2 P11 2.2446(10) 3_657
Fe2 P11 2.2446(10) .
Fe2 P12 2.2666(11) .
Fe2 P12 2.2666(11) 3_657
P1 N1 1.657(3) .
P1 N2 1.709(3) .
P1 C4 1.812(4) .
P1 P2 2.6390(14) .
P2 N2 1.706(3) .
P2 C19 1.810(4) .
P2 C13 1.820(4) .
P11 N11 1.642(3) .
P11 N12 1.715(3) .
P11 C34 1.817(4) .
P11 P12 2.6294(15) .
P12 N12 1.709(3) .
P12 C43 1.814(4) .
P12 C49 1.823(3) .
N1 C1 1.470(4) .
N1 H1A 0.8800 .
N2 C10 1.499(4) .
N3 C25 1.146(4) .
N11 C31 1.478(4) .
N11 H11A 0.8800 .
N12 C40 1.504(5) .
N13 C55 1.134(4) .
C1 C3 1.491(6) .
C1 C2 1.518(5) .
C1 H1B 1.0000 .
C2 H2A 0.9800 .
C2 H2B 0.9800 .
C2 H2C 0.9800 .
C3 H3A 0.9800 .
C3 H3B 0.9800 .
C3 H3C 0.9800 .
C4 C5 1.377(5) .
C4 C9 1.390(5) .
C5 C6 1.399(5) .
C5 H5A 0.9500 .
C6 C7 1.358(6) .
C6 H6A 0.9500 .
C7 C8 1.360(6) .
C7 H7A 0.9500 .
C8 C9 1.385(6) .
C8 H8A 0.9500 .
C10 C11 1.507(5) .
C10 C12 1.515(5) .
C10 H10A 1.0000 .
C9 H9A 0.9500 .
C11 H11B 0.9800 .
C11 H11C 0.9800 .
C11 H11D 0.9800 .
C12 H12A 0.9800 .
C12 H12B 0.9800 .
C12 H12C 0.9800 .
C13 C14 1.367(5) .
C13 C18 1.404(5) .
C14 C15 1.393(6) .
C14 H14A 0.9500 .
C15 C16 1.366(6) .
C15 H15A 0.9500 .
C16 C17 1.389(6) .
C16 H16A 0.9500 .
C17 C18 1.364(6) .
C17 H17A 0.9500 .
C18 H18A 0.9500 .
C19 C24 1.391(5) .
C19 C20 1.403(5) .
C20 C21 1.376(5) .
C20 H20A 0.9500 .
C21 C22 1.356(6) .
C21 H21A 0.9500 .
C22 C23 1.393(5) .
C22 H22A 0.9500 .
C23 C24 1.381(5) .
C23 H23A 0.9500 .
C24 H24A 0.9500 .
C25 C26 1.441(5) .
C26 H26A 0.9800 .
C26 H26B 0.9800 .
C26 H26C 0.9800 .
C31 C33 1.509(5) .
C31 C32 1.521(5) .
C31 H31A 1.0000 .
C32 H32A 0.9800 .
C32 H32B 0.9800 .
C32 H32C 0.9800 .
C33 H33A 0.9800 .
C33 H33B 0.9800 .
C33 H33C 0.9800 .
C34 C39 1.380(5) .
C34 C35 1.385(5) .
C35 C36 1.365(5) .
C35 H35A 0.9500 .
C36 C37 1.376(5) .
C36 H36A 0.9500 .
C37 C38 1.366(6) .
C37 H37A 0.9500 .
C38 C39 1.377(5) .
C38 H38A 0.9500 .
C39 H39A 0.9500 .
C40 C41 1.512(5) .
C40 C42 1.522(5) .
C40 H40A 1.0000 .
C41 H41A 0.9800 .
C41 H41B 0.9800 .
C41 H41C 0.9800 .
C42 H42A 0.9800 .
C42 H42B 0.9800 .
C42 H42C 0.9800 .
C43 C48 1.386(5) .
C43 C44 1.387(5) .
C44 C45 1.374(6) .
C44 H44A 0.9500 .
C45 C46 1.383(6) .
C45 H45A 0.9500 .
C46 C47 1.377(6) .
C46 H46A 0.9500 .
C47 C48 1.386(5) .
C47 H47A 0.9500 .
C48 H48A 0.9500 .
C49 C50 1.380(5) .
C49 C54 1.395(5) .
C50 C51 1.398(5) .
C50 H50A 0.9500 .
C51 C52 1.377(6) .
C51 H51A 0.9500 .
C52 C53 1.383(6) .
C52 H52A 0.9500 .
C53 C54 1.382(5) .
C53 H53A 0.9500 .
C54 H54A 0.9500 .
C55 C56 1.466(5) .
C56 H56A 0.9800 .
C56 H56B 0.9800 .
C56 H56C 0.9800 .
B1 F4 1.3610 .
B1 F1 1.3610 .
B1 F3 1.3611 .
B1 F2 1.3611 .
B2 F8 1.3659 .
B2 F5 1.3659 .
B2 F6 1.3659 .
B2 F7 1.3659 .
B2' F5' 1.3736 .
B2' F7' 1.3736 .
B2' F8' 1.3736 .
B2' F6' 1.3736 .
